data_2218188
loop_
_publ_author_name
'Zeng, Wu-Lan'

_publ_section_title
;
 2-(1<i>H</i>-1,2,3-Benzotriazol-1-yl)-1-(4-ethylbenzoyl)ethyl
 2,4-dichlorobenzoate
;
_journal_coeditor_code LH2614
_journal_issue 5
_journal_name_full 'Acta Crystallographica Section E'
_journal_page_first o942
_journal_paper_doi 10.1107/S1600536808011951
_journal_volume 64
_journal_year 2008
_chemical_formula_iupac 'C24 H19 Cl2 N3 O3'
_chemical_formula_moiety 'C24 H19 Cl2 N3 O3'
_chemical_formula_sum 'C24 H19 Cl2 N3 O3'
_chemical_formula_weight 468.32
_chemical_name_systematic
;
2-(1<i>H</i>-1,2,3-Benzotriazol-1-yl)-1-(4-ethylbenzoyl)ethyl
2,4-dichlorobenzoate
;
_space_group_IT_number 2
_symmetry_cell_setting triclinic
_symmetry_space_group_name_Hall '-P 1'
_symmetry_space_group_name_H-M 'P -1'
_atom_sites_solution_hydrogens geom
_atom_sites_solution_primary direct
_atom_sites_solution_secondary difmap
_cell_angle_alpha 88.327(6)
_cell_angle_beta 86.442(6)
_cell_angle_gamma 83.304(5)
_cell_formula_units_Z 2
_cell_length_a 9.251(3)
_cell_length_b 10.904(4)
_cell_length_c 11.057(4)
_cell_measurement_reflns_used 3700
_cell_measurement_temperature 298(2)
_cell_measurement_theta_max 25.0
_cell_measurement_theta_min 1.85
_cell_volume 1105.3(7)
_computing_cell_refinement 'SAINT (Bruker, 1997)'
_computing_data_collection 'SMART (Bruker, 1997)'
_computing_data_reduction 'SAINT (Bruker, 1997)'
_computing_molecular_graphics 'PLATON (Spek, 2003)'
_computing_publication_material 'SHELXTL (Sheldrick, 2008)'
_computing_structure_refinement 'SHELXL97 (Sheldrick, 2008)'
_computing_structure_solution 'SHELXS97 (Sheldrick, 2008)'
_diffrn_ambient_temperature 298(2)
_diffrn_measured_fraction_theta_full 0.988
_diffrn_measured_fraction_theta_max 0.988
_diffrn_measurement_device_type 'Bruker SMART CCD area-detector'
_diffrn_measurement_method '\f and \w'
_diffrn_radiation_monochromator graphite
_diffrn_radiation_source 'fine-focus sealed tube'
_diffrn_radiation_type MoK\a
_diffrn_radiation_wavelength 0.71073
_diffrn_reflns_av_R_equivalents 0.0163
_diffrn_reflns_av_sigmaI/netI 0.0362
_diffrn_reflns_limit_h_max 10
_diffrn_reflns_limit_h_min -7
_diffrn_reflns_limit_k_max 12
_diffrn_reflns_limit_k_min -12
_diffrn_reflns_limit_l_max 12
_diffrn_reflns_limit_l_min -10
_diffrn_reflns_number 5375
_diffrn_reflns_theta_full 25.00
_diffrn_reflns_theta_max 25.00
_diffrn_reflns_theta_min 1.85
_exptl_absorpt_coefficient_mu 0.326
_exptl_absorpt_correction_T_max 0.9911
_exptl_absorpt_correction_T_min 0.9377
_exptl_absorpt_correction_type multi-scan
_exptl_absorpt_process_details '(SADABS; Bruker, 1997)'
_exptl_crystal_colour colorless
_exptl_crystal_density_diffrn 1.407
_exptl_crystal_density_method 'not measured'
_exptl_crystal_description block
_exptl_crystal_F_000 484
_exptl_crystal_size_max 0.20
_exptl_crystal_size_mid 0.20
_exptl_crystal_size_min 0.10
_refine_diff_density_max 0.261
_refine_diff_density_min -0.339
_refine_ls_extinction_method none
_refine_ls_goodness_of_fit_ref 1.029
_refine_ls_hydrogen_treatment constr
_refine_ls_matrix_type full
_refine_ls_number_parameters 289
_refine_ls_number_reflns 3700
_refine_ls_number_restraints 0
_refine_ls_restrained_S_all 1.029
_refine_ls_R_factor_all 0.0680
_refine_ls_R_factor_gt 0.0456
_refine_ls_shift/su_max 0.000
_refine_ls_shift/su_mean 0.000
_refine_ls_structure_factor_coef Fsqd
_refine_ls_weighting_details 'calc w=1/[\s^2^(Fo^2^)+(0.0528P)^2^+0.3617P] where P=(Fo^2^+2Fc^2^)/3'
_refine_ls_weighting_scheme calc
_refine_ls_wR_factor_gt 0.1086
_refine_ls_wR_factor_ref 0.1238
_reflns_number_gt 2701
_reflns_number_total 3700
_reflns_threshold_expression I>2\s(I)
_cod_data_source_file lh2614.cif
_cod_data_source_block I
_cod_depositor_comments
;
The following automatic conversions were performed:
'_symmetry_cell_setting' value 'Triclinic' changed to 'triclinic'
according to '/home/saulius/struct/CIF-dictionaries/cif_core.dic'
dictionary named 'cif_core.dic' version 2.4.1 from 2010-06-29.

Automatic conversion script
Id: cif_fix_enum 1527 2010-12-29 10:47:43Z saulius 

The following automatic conversions were performed:

'_symmetry_cell_setting' value 'Triclinic' changed to 'triclinic'
according to /home/saulius/struct/CIF-dictionaries/cif_core.dic
dictionary named 'cif_core.dic' version 2.4.1 from 2010-06-29.

Automatic conversion script
Id: cif_fix_values 1715 2011-07-08 13:25:40Z adriana 
;
_cod_original_cell_volume 1105.4(6)
_cod_database_code 2218188
_cod_database_fobs_code 2218188

loop_
_symmetry_equiv_pos_as_xyz
'x, y, z'
'-x, -y, -z'

loop_
_atom_site_type_symbol
_atom_site_label
_atom_site_fract_x
_atom_site_fract_y
_atom_site_fract_z
_atom_site_U_iso_or_equiv
_atom_site_adp_type
_atom_site_calc_flag
_atom_site_refinement_flags
_atom_site_occupancy
Cl Cl1 0.63408(12) 0.54323(8) 0.16704(8) 0.0986(4) Uani d . 1
Cl Cl2 0.17075(9) 0.52373(8) 0.46851(10) 0.0910(3) Uani d . 1
N N1 0.5431(2) 0.10230(19) 0.83967(17) 0.0471(5) Uani d . 1
N N2 0.4769(3) 0.1341(2) 0.9489(2) 0.0609(6) Uani d . 1
N N3 0.5560(3) 0.2042(2) 1.0028(2) 0.0672(7) Uani d . 1
O O1 0.1957(2) 0.28033(18) 0.58441(18) 0.0651(6) Uani d . 1
O O2 0.41844(18) 0.18987(15) 0.61852(15) 0.0468(4) Uani d . 1
O O3 0.3025(2) 0.01135(18) 0.51586(16) 0.0608(5) Uani d . 1
C C1 0.5439(3) 0.4634(3) 0.2799(2) 0.0596(8) Uani d . 1
C C2 0.4102(3) 0.5146(2) 0.3249(2) 0.0577(7) Uani d . 1
H H2B 0.3685 0.5899 0.2942 0.069 Uiso calc R 1
C C3 0.3380(3) 0.4532(2) 0.4161(2) 0.0501(6) Uani d . 1
C C4 0.4002(3) 0.3419(2) 0.4646(2) 0.0436(6) Uani d . 1
C C5 0.5355(3) 0.2945(2) 0.4167(2) 0.0568(7) Uani d . 1
H H5A 0.5794 0.2204 0.4483 0.068 Uiso calc R 1
C C6 0.6073(4) 0.3530(3) 0.3245(3) 0.0694(9) Uani d . 1
H H6A 0.6977 0.3184 0.2924 0.083 Uiso calc R 1
C C7 0.3240(3) 0.2712(2) 0.5603(2) 0.0456(6) Uani d . 1
C C8 0.3506(3) 0.1039(2) 0.6972(2) 0.0439(6) Uani d . 1
H H8A 0.2831 0.1483 0.7571 0.053 Uiso calc R 1
C C9 0.4734(3) 0.0290(2) 0.7597(2) 0.0482(6) Uani d . 1
H H9A 0.4352 -0.0383 0.8059 0.058 Uiso calc R 1
H H9B 0.5452 -0.0065 0.6990 0.058 Uiso calc R 1
C C10 0.6686(3) 0.1556(2) 0.8221(2) 0.0431(6) Uani d . 1
C C11 0.7727(3) 0.1540(2) 0.7266(2) 0.0503(6) Uani d . 1
H H11A 0.7664 0.1095 0.6570 0.060 Uiso calc R 1
C C12 0.8851(3) 0.2213(3) 0.7409(3) 0.0601(8) Uani d . 1
H H12A 0.9578 0.2228 0.6790 0.072 Uiso calc R 1
C C13 0.8951(3) 0.2882(3) 0.8449(3) 0.0700(9) Uani d . 1
H H13A 0.9738 0.3331 0.8504 0.084 Uiso calc R 1
C C14 0.7928(4) 0.2892(3) 0.9380(3) 0.0692(8) Uani d . 1
H H14A 0.7999 0.3340 1.0073 0.083 Uiso calc R 1
C C15 0.6762(3) 0.2204(2) 0.9264(2) 0.0538(7) Uani d . 1
C C16 0.2697(3) 0.0221(2) 0.6232(2) 0.0431(6) Uani d . 1
C C17 0.1553(3) -0.0460(2) 0.6839(2) 0.0411(6) Uani d . 1
C C18 0.0778(3) -0.1156(3) 0.6140(2) 0.0562(7) Uani d . 1
H H18A 0.1012 -0.1206 0.5311 0.067 Uiso calc R 1
C C19 -0.0327(3) -0.1769(3) 0.6645(3) 0.0643(8) Uani d . 1
H H19A -0.0826 -0.2233 0.6154 0.077 Uiso calc R 1
C C20 -0.0714(3) -0.1716(3) 0.7863(3) 0.0584(7) Uani d . 1
C C21 0.0066(3) -0.1038(3) 0.8564(3) 0.0606(8) Uani d . 1
H H21A -0.0172 -0.0997 0.9392 0.073 Uiso calc R 1
C C22 0.1188(3) -0.0418(2) 0.8074(2) 0.0514(7) Uani d . 1
H H22A 0.1699 0.0029 0.8572 0.062 Uiso calc R 1
C C23 -0.1960(4) -0.2369(3) 0.8398(4) 0.0919(12) Uani d . 1
H H23A -0.2398 -0.1926 0.9102 0.110 Uiso calc R 1
H H23B -0.2696 -0.2351 0.7808 0.110 Uiso calc R 1
C C24 -0.1512(5) -0.3659(4) 0.8759(4) 0.1279(18) Uani d . 1
H H24A -0.2344 -0.4024 0.9103 0.192 Uiso calc R 1
H H24B -0.0790 -0.3684 0.9349 0.192 Uiso calc R 1
H H24C -0.1110 -0.4112 0.8061 0.192 Uiso calc R 1

loop_
_atom_site_aniso_label
_atom_site_aniso_U_11
_atom_site_aniso_U_22
_atom_site_aniso_U_33
_atom_site_aniso_U_12
_atom_site_aniso_U_13
_atom_site_aniso_U_23
Cl1 0.1231(8) 0.0765(6) 0.0850(6) 0.0018(5) 0.0436(6) 0.0298(5)
Cl2 0.0503(5) 0.0744(5) 0.1377(8) 0.0148(4) 0.0167(5) 0.0406(5)
N1 0.0510(13) 0.0529(12) 0.0360(11) -0.0061(10) 0.0035(10) 0.0096(9)
N2 0.0689(16) 0.0705(16) 0.0410(13) -0.0087(13) 0.0113(12) 0.0072(11)
N3 0.0821(19) 0.0766(17) 0.0422(13) -0.0113(15) 0.0051(13) 0.0002(12)
O1 0.0416(12) 0.0720(13) 0.0788(14) -0.0037(10) 0.0036(9) 0.0222(10)
O2 0.0430(10) 0.0462(10) 0.0507(10) -0.0075(8) -0.0010(8) 0.0142(8)
O3 0.0685(13) 0.0705(13) 0.0441(11) -0.0188(10) 0.0123(9) -0.0010(9)
C1 0.074(2) 0.0521(16) 0.0493(16) -0.0051(15) 0.0089(14) 0.0100(13)
C2 0.0620(19) 0.0476(16) 0.0618(18) -0.0022(14) -0.0054(14) 0.0154(13)
C3 0.0428(15) 0.0477(15) 0.0590(16) -0.0023(12) -0.0059(12) 0.0075(12)
C4 0.0450(14) 0.0429(14) 0.0434(14) -0.0080(11) -0.0032(11) 0.0038(11)
C5 0.0624(18) 0.0464(15) 0.0559(17) 0.0070(13) 0.0107(13) 0.0119(13)
C6 0.074(2) 0.0603(18) 0.0643(19) 0.0143(16) 0.0231(16) 0.0125(15)
C7 0.0416(15) 0.0445(14) 0.0501(15) -0.0042(11) -0.0027(12) 0.0037(12)
C8 0.0447(15) 0.0441(14) 0.0419(13) -0.0077(11) 0.0042(11) 0.0090(11)
C9 0.0530(16) 0.0463(14) 0.0451(14) -0.0090(12) 0.0010(12) 0.0078(11)
C10 0.0456(15) 0.0429(13) 0.0392(13) -0.0006(11) -0.0033(11) 0.0097(11)
C11 0.0472(16) 0.0512(15) 0.0501(16) -0.0002(12) 0.0030(12) 0.0073(12)
C12 0.0459(16) 0.0578(17) 0.074(2) -0.0024(14) 0.0039(14) 0.0090(15)
C13 0.0560(19) 0.0633(19) 0.092(2) -0.0130(15) -0.0131(18) 0.0106(18)
C14 0.083(2) 0.0620(18) 0.066(2) -0.0107(17) -0.0198(18) -0.0055(15)
C15 0.0627(18) 0.0527(16) 0.0453(15) -0.0022(14) -0.0088(13) 0.0043(12)
C16 0.0414(14) 0.0424(13) 0.0429(15) 0.0001(11) 0.0055(11) 0.0058(11)
C17 0.0401(14) 0.0385(13) 0.0428(14) -0.0008(11) 0.0028(11) 0.0042(11)
C18 0.0565(17) 0.0672(18) 0.0454(15) -0.0129(14) 0.0013(13) 0.0010(13)
C19 0.0560(18) 0.072(2) 0.068(2) -0.0215(15) -0.0003(15) -0.0026(15)
C20 0.0497(17) 0.0519(16) 0.073(2) -0.0095(13) 0.0081(14) 0.0057(14)
C21 0.0667(19) 0.0624(18) 0.0506(16) -0.0116(15) 0.0165(14) 0.0087(14)
C22 0.0572(17) 0.0512(15) 0.0466(15) -0.0130(13) 0.0014(12) 0.0018(12)
C23 0.078(2) 0.094(3) 0.106(3) -0.039(2) 0.028(2) 0.000(2)
C24 0.146(4) 0.114(3) 0.137(4) -0.077(3) -0.020(3) 0.051(3)

loop_
_atom_type_symbol
_atom_type_description
_atom_type_scat_dispersion_real
_atom_type_scat_dispersion_imag
_atom_type_scat_source
C C 0.0033 0.0016 'International Tables Vol C Tables 4.2.6.8 and 6.1.1.4'
H H 0.0000 0.0000 'International Tables Vol C Tables 4.2.6.8 and 6.1.1.4'
N N 0.0061 0.0033 'International Tables Vol C Tables 4.2.6.8 and 6.1.1.4'
O O 0.0106 0.0060 'International Tables Vol C Tables 4.2.6.8 and 6.1.1.4'
Cl Cl 0.1484 0.1585 'International Tables Vol C Tables 4.2.6.8 and 6.1.1.4'

loop_
_geom_angle_atom_site_label_1
_geom_angle_atom_site_label_2
_geom_angle_atom_site_label_3
_geom_angle
N2 N1 C10 109.9(2)
N2 N1 C9 119.9(2)
C10 N1 C9 130.1(2)
N3 N2 N1 109.1(2)
N2 N3 C15 107.8(2)
C7 O2 C8 114.28(19)
C6 C1 C2 121.2(3)
C6 C1 Cl1 120.3(2)
C2 C1 Cl1 118.4(2)
C1 C2 C3 119.2(2)
C1 C2 H2B 120.4
C3 C2 H2B 120.4
C2 C3 C4 121.0(2)
C2 C3 Cl2 116.5(2)
C4 C3 Cl2 122.5(2)
C5 C4 C3 117.6(2)
C5 C4 C7 119.7(2)
C3 C4 C7 122.7(2)
C6 C5 C4 122.1(2)
C6 C5 H5A 119.0
C4 C5 H5A 119.0
C5 C6 C1 118.9(3)
C5 C6 H6A 120.6
C1 C6 H6A 120.6
O1 C7 O2 122.2(2)
O1 C7 C4 126.3(2)
O2 C7 C4 111.5(2)
O2 C8 C9 105.67(19)
O2 C8 C16 109.74(19)
C9 C8 C16 111.0(2)
O2 C8 H8A 110.1
C9 C8 H8A 110.1
C16 C8 H8A 110.1
N1 C9 C8 112.2(2)
N1 C9 H9A 109.2
C8 C9 H9A 109.2
N1 C9 H9B 109.2
C8 C9 H9B 109.2
H9A C9 H9B 107.9
N1 C10 C15 104.4(2)
N1 C10 C11 132.5(2)
C15 C10 C11 123.0(3)
C12 C11 C10 115.9(3)
C12 C11 H11A 122.1
C10 C11 H11A 122.1
C11 C12 C13 122.3(3)
C11 C12 H12A 118.9
C13 C12 H12A 118.9
C14 C13 C12 121.5(3)
C14 C13 H13A 119.2
C12 C13 H13A 119.2
C13 C14 C15 117.6(3)
C13 C14 H14A 121.2
C15 C14 H14A 121.2
N3 C15 C10 108.8(2)
N3 C15 C14 131.5(3)
C10 C15 C14 119.7(3)
O3 C16 C17 121.2(2)
O3 C16 C8 119.3(2)
C17 C16 C8 119.5(2)
C18 C17 C22 117.9(2)
C18 C17 C16 118.7(2)
C22 C17 C16 123.4(2)
C19 C18 C17 121.2(3)
C19 C18 H18A 119.4
C17 C18 H18A 119.4
C18 C19 C20 121.3(3)
C18 C19 H19A 119.3
C20 C19 H19A 119.3
C19 C20 C21 117.6(3)
C19 C20 C23 120.6(3)
C21 C20 C23 121.7(3)
C22 C21 C20 122.0(3)
C22 C21 H21A 119.0
C20 C21 H21A 119.0
C21 C22 C17 119.9(3)
C21 C22 H22A 120.0
C17 C22 H22A 120.0
C24 C23 C20 113.1(3)
C24 C23 H23A 109.0
C20 C23 H23A 109.0
C24 C23 H23B 109.0
C20 C23 H23B 109.0
H23A C23 H23B 107.8
C23 C24 H24A 109.5
C23 C24 H24B 109.5
H24A C24 H24B 109.5
C23 C24 H24C 109.5
H24A C24 H24C 109.5
H24B C24 H24C 109.5

loop_
_geom_bond_atom_site_label_1
_geom_bond_atom_site_label_2
_geom_bond_distance
Cl1 C1 1.729(3)
Cl2 C3 1.720(3)
N1 N2 1.356(3)
N1 C10 1.358(3)
N1 C9 1.438(3)
N2 N3 1.298(3)
N3 C15 1.379(4)
O1 C7 1.194(3)
O2 C7 1.349(3)
O2 C8 1.432(3)
O3 C16 1.213(3)
C1 C6 1.368(4)
C1 C2 1.366(4)
C2 C3 1.376(4)
C2 H2B 0.9300
C3 C4 1.389(3)
C4 C5 1.378(4)
C4 C7 1.482(3)
C5 C6 1.365(4)
C5 H5A 0.9300
C6 H6A 0.9300
C8 C9 1.511(3)
C8 C16 1.517(3)
C8 H8A 0.9800
C9 H9A 0.9700
C9 H9B 0.9700
C10 C15 1.379(4)
C10 C11 1.384(3)
C11 C12 1.360(4)
C11 H11A 0.9300
C12 C13 1.393(4)
C12 H12A 0.9300
C13 C14 1.354(4)
C13 H13A 0.9300
C14 C15 1.399(4)
C14 H14A 0.9300
C16 C17 1.479(3)
C17 C18 1.384(4)
C17 C22 1.388(3)
C18 C19 1.368(4)
C18 H18A 0.9300
C19 C20 1.372(4)
C19 H19A 0.9300
C20 C21 1.376(4)
C20 C23 1.506(4)
C21 C22 1.378(4)
C21 H21A 0.9300
C22 H22A 0.9300
C23 C24 1.471(5)
C23 H23A 0.9700
C23 H23B 0.9700
C24 H24A 0.9600
C24 H24B 0.9600
C24 H24C 0.9600

loop_
_geom_hbond_atom_site_label_D
_geom_hbond_atom_site_label_H
_geom_hbond_atom_site_label_A
_geom_hbond_site_symmetry_A
_geom_hbond_distance_DH
_geom_hbond_distance_HA
_geom_hbond_distance_DA
_geom_hbond_angle_DHA
_geom_hbond_publ_flag
C11 H11A O3 2_656 0.93 2.51 3.425(3) 169 yes
C12 H12A O1 1_655 0.93 2.52 3.378(4) 154 yes
